data_7058069
loop_
_publ_author_name
'Li, Ling-Fei'
'Kuang, Wei-Wei'
'Li, Yi-Ming'
'Zhu, Li-Li'
'Xu, Yun'
'Yang, Pei-Pei'

_publ_section_title
;
 A series of new octanuclear Ln8 clusters: magnetic studies reveal a
 significant cryogenic magnetocaloric effect and slow magnetic relaxation
;
_journal_issue 3
_journal_name_full 'New Journal of Chemistry'
_journal_page_first 1617
_journal_paper_doi 10.1039/C8NJ04231D
_journal_volume 43
_journal_year 2019
_chemical_formula_sum 'C90 H100 Ho8 N16 O50'
_chemical_formula_weight 3525.29
_space_group_crystal_system tetragonal
_space_group_IT_number 82
_space_group_name_Hall 'I -4'
_space_group_name_H-M_alt 'I -4'
_symmetry_space_group_name_Hall 'I -4'
_symmetry_space_group_name_H-M 'I -4'
_atom_sites_solution_hydrogens geom
_audit_creation_method SHELXL-2014/7
_audit_update_record
;
2018-12-10 deposited with the CCDC.
2018-12-11 downloaded from the CCDC.
;
_cell_angle_alpha 90
_cell_angle_beta 90
_cell_angle_gamma 90
_cell_formula_units_Z 2
_cell_length_a 18.7121(5)
_cell_length_b 18.7121(5)
_cell_length_c 18.3396(11)
_cell_measurement_temperature 293(2)
_cell_volume 6421.5(5)
_computing_structure_refinement 'SHELXL-2014/7 (Sheldrick, 2014)'
_diffrn_ambient_temperature 293(2)
_diffrn_measured_fraction_theta_full 0.994
_diffrn_measured_fraction_theta_max 0.994
_diffrn_radiation_type MoK\a
_diffrn_radiation_wavelength 0.71073
_diffrn_reflns_av_R_equivalents 0.0222
_diffrn_reflns_av_unetI/netI 0.0162
_diffrn_reflns_Laue_measured_fraction_full 0.994
_diffrn_reflns_Laue_measured_fraction_max 0.994
_diffrn_reflns_limit_h_max 22
_diffrn_reflns_limit_h_min -22
_diffrn_reflns_limit_k_max 22
_diffrn_reflns_limit_k_min -22
_diffrn_reflns_limit_l_max 21
_diffrn_reflns_limit_l_min -21
_diffrn_reflns_number 44033
_diffrn_reflns_point_group_measured_fraction_full 0.994
_diffrn_reflns_point_group_measured_fraction_max 0.994
_diffrn_reflns_theta_full 25.019
_diffrn_reflns_theta_max 25.019
_diffrn_reflns_theta_min 3.079
_exptl_absorpt_coefficient_mu 4.953
_exptl_crystal_density_diffrn 1.823
_exptl_crystal_F_000 3376
_refine_diff_density_max 1.018
_refine_diff_density_min -0.688
_refine_diff_density_rms 0.142
_refine_ls_abs_structure_details
;
 Refined as an inversion twin.
;
_refine_ls_abs_structure_Flack 0.16(3)
_refine_ls_extinction_method none
_refine_ls_goodness_of_fit_ref 1.006
_refine_ls_hydrogen_treatment constr
_refine_ls_matrix_type full
_refine_ls_number_parameters 365
_refine_ls_number_reflns 5625
_refine_ls_number_restraints 48
_refine_ls_restrained_S_all 1.006
_refine_ls_R_factor_all 0.0359
_refine_ls_R_factor_gt 0.0348
_refine_ls_shift/su_max 0.001
_refine_ls_shift/su_mean 0.000
_refine_ls_structure_factor_coef Fsqd
_refine_ls_weighting_details 'w=1/[\s^2^(Fo^2^)+(0.1000P)^2^+58.0000P] where P=(Fo^2^+2Fc^2^)/3'
_refine_ls_weighting_scheme calc
_refine_ls_wR_factor_gt 0.1206
_refine_ls_wR_factor_ref 0.1237
_reflns_Friedel_coverage 0.932
_reflns_Friedel_fraction_full 0.995
_reflns_Friedel_fraction_max 0.995
_reflns_number_gt 5488
_reflns_number_total 5625
_reflns_threshold_expression 'I > 2\s(I)'
_cod_data_source_file c8nj04231d2.cif
_cod_data_source_block 141107f_0m
_cod_depositor_comments 'Adding full bibliography for 7058066--7058069.cif.'
_cod_database_code 7058069
_shelx_shelxl_version_number 2014/7
_shelx_space_group_comment
;
The symmetry employed for this shelxl refinement is uniquely defined
by the following loop, which should always be used as a source of
symmetry information in preference to the above space-group names.
They are only intended as comments.
;

loop_
_space_group_symop_operation_xyz
'x, y, z'
'y, -x, -z'
'-x, -y, z'
'-y, x, -z'
'x+1/2, y+1/2, z+1/2'
'y+1/2, -x+1/2, -z+1/2'
'-x+1/2, -y+1/2, z+1/2'
'-y+1/2, x+1/2, -z+1/2'

loop_
_atom_site_label
_atom_site_type_symbol
_atom_site_fract_x
_atom_site_fract_y
_atom_site_fract_z
_atom_site_U_iso_or_equiv
_atom_site_adp_type
_atom_site_occupancy
_atom_site_site_symmetry_order
_atom_site_calc_flag
_atom_site_refinement_flags_posn
_atom_site_refinement_flags_adp
_atom_site_refinement_flags_occupancy
Ho1 Ho 0.90187(3) 0.90270(3) 0.22067(3) 0.03058(19) Uani 1 1 d . . .
Ho2 Ho 0.93077(3) 1.06849(3) 0.12637(3) 0.02633(19) Uani 1 1 d . . .
O1 O 0.8448(10) 1.1169(7) 0.3098(9) 0.076(5) Uani 1 1 d . U .
O2 O 0.8552(5) 1.0169(5) 0.2101(6) 0.039(2) Uani 1 1 d . . .
O3 O 0.8741(5) 0.7972(5) 0.1496(5) 0.033(2) Uani 1 1 d . . .
O4 O 0.8064(9) 0.7382(8) 0.0624(7) 0.063(4) Uani 1 1 d . . .
O5 O 1.1389(6) 0.8221(5) 0.1472(6) 0.038(2) Uani 1 1 d . . .
O6 O 1.0146(5) 0.8489(4) 0.2046(5) 0.0280(19) Uani 1 1 d . . .
O7 O 0.8060(6) 0.8984(5) 0.3044(6) 0.038(2) Uani 1 1 d . . .
O8 O 0.7657(7) 0.8684(7) 0.4150(7) 0.052(3) Uani 1 1 d . . .
O9 O 0.9457(5) 0.9449(5) 0.1071(5) 0.033(2) Uani 1 1 d . . .
O10 O 0.8330(5) 1.0440(6) 0.0479(5) 0.036(2) Uani 1 1 d . . .
O11 O 0.8692(5) 0.9526(5) -0.0204(5) 0.0310(19) Uani 1 1 d . . .
O12 O 0.9583(6) 0.9550(5) 0.3251(5) 0.041(2) Uani 1 1 d . . .
O13 O 1.0000 1.0000 0.2195(6) 0.021(2) Uani 1 2 d S T P
N1 N 0.7815(6) 0.9048(6) 0.1468(7) 0.035(3) Uani 1 1 d . . .
N2 N 0.7732(8) 0.8446(9) 0.1013(8) 0.051(4) Uani 1 1 d . . .
H2 H 0.7389 0.8415 0.0703 0.062 Uiso 1 1 calc R U .
N3 N 0.9085(6) 0.8057(6) 0.3141(6) 0.029(2) Uani 1 1 d . . .
N4 N 0.8581(7) 0.8100(8) 0.3699(9) 0.047(3) Uani 1 1 d . . .
H4 H 0.8582 0.7827 0.4077 0.057 Uiso 1 1 calc R U .
C1 C 0.8315(19) 1.1719(12) 0.3569(12) 0.090(9) Uani 1 1 d . U .
H1A H 0.8088 1.2104 0.3312 0.135 Uiso 1 1 calc R U .
H1B H 0.8758 1.1885 0.3774 0.135 Uiso 1 1 calc R U .
H1C H 0.8008 1.1556 0.3954 0.135 Uiso 1 1 calc R U .
C2 C 0.7814(6) 1.0968(6) 0.2765(7) 0.065(5) Uani 1 1 d G U .
C3 C 0.7146(7) 1.1260(6) 0.2910(9) 0.092(7) Uani 1 1 d G U .
H3 H 0.7104 1.1641 0.3233 0.110 Uiso 1 1 calc R U .
C4 C 0.6541(5) 1.0984(7) 0.2572(10) 0.088(7) Uani 1 1 d G U .
H4A H 0.6094 1.1179 0.2670 0.105 Uiso 1 1 calc R U .
C5 C 0.6604(5) 1.0415(7) 0.2089(8) 0.067(5) Uani 1 1 d G U .
H5 H 0.6199 1.0230 0.1863 0.081 Uiso 1 1 calc R U .
C6 C 0.7272(6) 1.0122(6) 0.1944(6) 0.053(4) Uani 1 1 d G U .
C7 C 0.7877(5) 1.0399(5) 0.2282(7) 0.049(4) Uani 1 1 d G U .
C8 C 0.7298(9) 0.9486(11) 0.1485(10) 0.052(4) Uani 1 1 d . . .
H8 H 0.6908 0.9395 0.1184 0.062 Uiso 1 1 calc R U .
C9 C 0.8212(8) 0.7933(8) 0.1091(9) 0.040(3) Uani 1 1 d . . .
C10 C 0.8475(13) 0.6767(13) 0.0656(12) 0.070(6) Uani 1 1 d . . .
H10A H 0.8867 0.6807 0.0321 0.105 Uiso 1 1 calc R U .
H10B H 0.8186 0.6362 0.0528 0.105 Uiso 1 1 calc R U .
H10C H 0.8656 0.6707 0.1142 0.105 Uiso 1 1 calc R U .
C11 C 1.2085(8) 0.8063(9) 0.1148(9) 0.044(3) Uani 1 1 d . . .
H11A H 1.2029 0.7706 0.0776 0.066 Uiso 1 1 calc R U .
H11B H 1.2403 0.7887 0.1518 0.066 Uiso 1 1 calc R U .
H11C H 1.2280 0.8490 0.0937 0.066 Uiso 1 1 calc R U .
C12 C 1.1091(8) 0.7670(9) 0.1903(8) 0.041(3) Uani 1 1 d . . .
C13 C 1.1412(8) 0.7041(9) 0.2025(8) 0.043(4) Uani 1 1 d . . .
H13 H 1.1846 0.6938 0.1803 0.052 Uiso 1 1 calc R U .
C14 C 1.1093(9) 0.6539(9) 0.2489(11) 0.050(4) Uani 1 1 d . . .
H14 H 1.1292 0.6087 0.2550 0.060 Uiso 1 1 calc R U .
C15 C 1.0466(8) 0.6732(9) 0.2861(10) 0.046(4) Uani 1 1 d . . .
H15 H 1.0270 0.6419 0.3201 0.056 Uiso 1 1 calc R U .
C16 C 1.0144(9) 0.7362(8) 0.2733(8) 0.039(3) Uani 1 1 d . . .
C17 C 1.0423(6) 0.7852(7) 0.2230(7) 0.029(3) Uani 1 1 d . . .
C18 C 0.9527(8) 0.7533(7) 0.3199(7) 0.034(3) Uani 1 1 d . . .
H18 H 0.9446 0.7222 0.3586 0.041 Uiso 1 1 calc R U .
C19 C 0.8101(9) 0.8605(7) 0.3583(11) 0.048(4) Uani 1 1 d . . .
C20 C 0.7103(12) 0.9227(13) 0.4049(15) 0.087(9) Uani 1 1 d . . .
H20A H 0.6758 0.9059 0.3702 0.130 Uiso 1 1 calc R U .
H20B H 0.7317 0.9660 0.3872 0.130 Uiso 1 1 calc R U .
H20C H 0.6871 0.9318 0.4506 0.130 Uiso 1 1 calc R U .
C21 C 0.8208(7) 0.9960(7) 0.0017(7) 0.029(3) Uani 1 1 d . . .
C22 C 0.7464(7) 0.9836(10) -0.0286(7) 0.040(4) Uani 1 1 d . . .
H22A H 0.7130 1.0140 -0.0037 0.060 Uiso 1 1 calc R U .
H22B H 0.7332 0.9346 -0.0215 0.060 Uiso 1 1 calc R U .
H22C H 0.7460 0.9945 -0.0798 0.060 Uiso 1 1 calc R U .
C23 C 1.0000 1.0000 0.2946(10) 0.029(4) Uani 1 2 d S T P

loop_
_atom_site_aniso_label
_atom_site_aniso_U_11
_atom_site_aniso_U_22
_atom_site_aniso_U_33
_atom_site_aniso_U_23
_atom_site_aniso_U_13
_atom_site_aniso_U_12
Ho1 0.0275(3) 0.0295(3) 0.0347(3) -0.0009(2) 0.0040(2) 0.0015(2)
Ho2 0.0237(3) 0.0272(3) 0.0281(3) -0.0018(2) 0.0016(2) 0.0026(2)
O1 0.102(11) 0.038(6) 0.089(10) -0.008(6) 0.058(9) -0.022(7)
O2 0.022(4) 0.034(5) 0.062(7) -0.004(5) 0.017(4) -0.010(4)
O3 0.037(5) 0.033(5) 0.029(5) -0.007(4) 0.007(4) -0.002(4)
O4 0.085(10) 0.067(8) 0.037(6) -0.010(6) -0.003(6) -0.017(8)
O5 0.041(5) 0.030(5) 0.043(6) 0.020(4) 0.011(4) 0.004(4)
O6 0.026(4) 0.021(4) 0.037(5) -0.006(3) -0.007(4) -0.006(3)
O7 0.037(5) 0.035(5) 0.043(6) 0.002(5) 0.016(4) 0.004(4)
O8 0.052(6) 0.056(7) 0.048(7) -0.001(5) 0.029(5) 0.005(5)
O9 0.022(4) 0.043(5) 0.034(5) 0.006(4) 0.001(4) 0.000(4)
O10 0.032(5) 0.041(5) 0.036(5) -0.009(4) -0.002(4) 0.003(4)
O11 0.029(4) 0.038(5) 0.026(4) -0.001(4) 0.011(4) -0.004(4)
O12 0.056(7) 0.033(5) 0.032(5) -0.001(4) 0.003(5) -0.010(5)
O13 0.035(6) 0.021(5) 0.008(4) 0.000 0.000 -0.004(5)
N1 0.033(6) 0.032(6) 0.040(7) -0.002(5) -0.012(5) -0.012(5)
N2 0.040(7) 0.069(10) 0.045(8) 0.001(7) -0.022(6) -0.024(7)
N3 0.027(5) 0.028(5) 0.031(5) 0.003(4) -0.004(4) -0.002(4)
N4 0.036(6) 0.050(8) 0.056(8) 0.000(7) 0.009(6) -0.001(6)
C1 0.16(2) 0.054(11) 0.057(12) -0.013(9) 0.062(14) -0.016(13)
C2 0.071(10) 0.033(7) 0.092(12) -0.014(8) 0.053(10) 0.003(7)
C3 0.084(12) 0.050(10) 0.140(17) -0.003(11) 0.073(12) 0.021(9)
C4 0.056(10) 0.067(11) 0.140(16) 0.025(12) 0.060(11) 0.024(9)
C5 0.040(8) 0.060(10) 0.102(13) 0.021(10) 0.038(9) 0.007(7)
C6 0.029(7) 0.059(9) 0.071(10) 0.024(8) 0.004(7) 0.006(7)
C7 0.065(9) 0.029(7) 0.053(9) -0.002(7) 0.031(8) 0.022(6)
C8 0.033(8) 0.065(11) 0.057(11) 0.025(9) 0.013(7) -0.006(8)
C9 0.038(7) 0.033(7) 0.048(8) 0.005(6) -0.001(7) -0.023(6)
C10 0.075(13) 0.080(14) 0.056(11) -0.030(11) 0.011(10) -0.021(11)
C11 0.035(7) 0.046(8) 0.050(9) 0.016(7) 0.004(7) 0.006(6)
C12 0.037(7) 0.058(10) 0.028(7) 0.005(7) 0.003(6) 0.004(7)
C13 0.036(7) 0.052(9) 0.042(8) 0.026(7) 0.008(6) 0.022(7)
C14 0.045(8) 0.037(8) 0.069(11) 0.024(8) 0.010(8) 0.024(7)
C15 0.033(7) 0.052(9) 0.054(9) 0.012(8) 0.013(7) 0.001(7)
C16 0.054(8) 0.035(7) 0.027(7) 0.005(6) -0.012(6) -0.010(6)
C17 0.018(5) 0.040(7) 0.029(6) -0.001(6) -0.016(5) 0.006(5)
C18 0.045(8) 0.029(6) 0.028(6) 0.015(5) 0.006(6) -0.002(6)
C19 0.049(9) 0.015(6) 0.081(13) -0.008(7) 0.026(8) -0.003(6)
C20 0.070(13) 0.084(15) 0.107(19) 0.041(14) 0.066(14) 0.038(12)
C21 0.026(6) 0.036(7) 0.025(6) 0.009(5) -0.010(5) -0.013(5)
C22 0.028(6) 0.075(11) 0.017(6) 0.015(6) -0.007(5) -0.018(7)
C23 0.029(9) 0.024(8) 0.035(9) 0.000 0.000 -0.003(7)

loop_
_atom_type_symbol
_atom_type_description
_atom_type_scat_dispersion_real
_atom_type_scat_dispersion_imag
_atom_type_scat_source
C C 0.0033 0.0016 'International Tables Vol C Tables 4.2.6.8 and 6.1.1.4'
H H 0.0000 0.0000 'International Tables Vol C Tables 4.2.6.8 and 6.1.1.4'
Ho Ho -0.2175 4.6783 'International Tables Vol C Tables 4.2.6.8 and 6.1.1.4'
N N 0.0061 0.0033 'International Tables Vol C Tables 4.2.6.8 and 6.1.1.4'
O O 0.0106 0.0060 'International Tables Vol C Tables 4.2.6.8 and 6.1.1.4'

loop_
_geom_angle_atom_site_label_1
_geom_angle_atom_site_label_2
_geom_angle_atom_site_label_3
_geom_angle
_geom_angle_site_symmetry_1
_geom_angle_site_symmetry_3
O2 Ho1 O6 136.2(3) . .
O2 Ho1 O7 78.4(3) . .
O6 Ho1 O7 138.3(3) . .
O2 Ho1 O9 75.5(4) . .
O6 Ho1 O9 73.9(3) . .
O7 Ho1 O9 147.6(4) . .
O2 Ho1 O12 81.7(4) . .
O6 Ho1 O12 83.1(4) . .
O7 Ho1 O12 80.2(4) . .
O9 Ho1 O12 114.4(3) . .
O2 Ho1 O3 128.8(4) . .
O6 Ho1 O3 77.1(3) . .
O7 Ho1 O3 99.1(4) . .
O9 Ho1 O3 82.7(3) . .
O12 Ho1 O3 149.1(4) . .
O2 Ho1 N3 138.2(4) . .
O6 Ho1 N3 74.4(3) . .
O7 Ho1 N3 64.4(4) . .
O9 Ho1 N3 145.7(4) . .
O12 Ho1 N3 74.1(4) . .
O3 Ho1 N3 77.8(4) . .
O2 Ho1 O13 67.5(2) . .
O6 Ho1 O13 70.4(2) . .
O7 Ho1 O13 124.7(3) . .
O9 Ho1 O13 60.9(3) . .
O12 Ho1 O13 53.6(3) . .
O3 Ho1 O13 136.2(3) . .
N3 Ho1 O13 118.8(3) . .
O2 Ho1 N1 67.7(4) . .
O6 Ho1 N1 135.2(4) . .
O7 Ho1 N1 71.6(4) . .
O9 Ho1 N1 80.7(4) . .
O12 Ho1 N1 141.6(4) . .
O3 Ho1 N1 63.3(4) . .
N3 Ho1 N1 114.0(4) . .
O13 Ho1 N1 126.4(3) . .
O2 Ho1 C23 72.6(3) . .
O6 Ho1 C23 76.2(2) . .
O7 Ho1 C23 101.4(4) . .
O9 Ho1 C23 89.0(4) . .
O12 Ho1 C23 25.4(4) . .
O3 Ho1 C23 153.3(3) . .
N3 Ho1 C23 95.9(4) . .
O13 Ho1 C23 28.2(4) . .
N1 Ho1 C23 140.3(3) . .
O2 Ho1 Ho2 38.7(2) . .
O6 Ho1 Ho2 100.0(2) . .
O7 Ho1 Ho2 117.2(2) . .
O9 Ho1 Ho2 40.4(2) . .
O12 Ho1 Ho2 88.0(2) . .
O3 Ho1 Ho2 118.5(2) . .
N3 Ho1 Ho2 161.7(3) . .
O13 Ho1 Ho2 44.03(16) . .
N1 Ho1 Ho2 82.4(3) . .
C23 Ho1 Ho2 65.8(3) . .
O2 Ho1 Ho2 98.6(2) . 3_775
O6 Ho1 Ho2 39.5(2) . 3_775
O7 Ho1 Ho2 166.6(3) . 3_775
O9 Ho1 Ho2 39.8(2) . 3_775
O12 Ho1 Ho2 86.6(3) . 3_775
O3 Ho1 Ho2 92.9(2) . 3_775
N3 Ho1 Ho2 113.1(3) . 3_775
O13 Ho1 Ho2 43.64(16) . 3_775
N1 Ho1 Ho2 119.6(3) . 3_775
C23 Ho1 Ho2 65.5(3) . 3_775
Ho2 Ho1 Ho2 60.719(17) . 3_775
O2 Ho2 O11 152.3(4) . 2_575
O2 Ho2 O6 97.8(4) . 3_775
O11 Ho2 O6 96.0(3) 2_575 3_775
O2 Ho2 O9 131.3(4) . 3_775
O11 Ho2 O9 75.7(3) 2_575 3_775
O6 Ho2 O9 74.5(3) 3_775 3_775
O2 Ho2 O9 76.2(3) . .
O11 Ho2 O9 110.5(3) 2_575 .
O6 Ho2 O9 133.4(3) 3_775 .
O9 Ho2 O9 75.9(4) 3_775 .
O2 Ho2 O10 81.4(4) . .
O11 Ho2 O10 73.9(4) 2_575 .
O6 Ho2 O10 146.6(3) 3_775 .
O9 Ho2 O10 130.2(3) 3_775 .
O9 Ho2 O10 79.1(3) . .
O2 Ho2 O5 85.4(4) . 3_775
O11 Ho2 O5 78.7(4) 2_575 3_775
O6 Ho2 O5 65.6(3) 3_775 3_775
O9 Ho2 O5 129.3(3) 3_775 3_775
O9 Ho2 O5 154.7(3) . 3_775
O10 Ho2 O5 81.1(3) . 3_775
O2 Ho2 O13 69.3(3) . .
O11 Ho2 O13 138.1(3) 2_575 .
O6 Ho2 O13 72.2(2) 3_775 .
O9 Ho2 O13 62.5(3) 3_775 .
O9 Ho2 O13 62.5(3) . .
O10 Ho2 O13 135.7(3) . .
O5 Ho2 O13 126.6(3) 3_775 .
O2 Ho2 Ho1 39.1(2) . .
O11 Ho2 Ho1 150.5(2) 2_575 .
O6 Ho2 Ho1 109.9(2) 3_775 .
O9 Ho2 Ho1 97.4(2) 3_775 .
O9 Ho2 Ho1 40.8(2) . .
O10 Ho2 Ho1 90.5(3) . .
O5 Ho2 Ho1 124.4(3) 3_775 .
O13 Ho2 Ho1 46.038(13) . .
O2 Ho2 Ho1 106.0(3) . 3_775
O11 Ho2 Ho1 100.0(2) 2_575 3_775
O6 Ho2 Ho1 39.8(2) 3_775 3_775
O9 Ho2 Ho1 40.3(2) 3_775 3_775
O9 Ho2 Ho1 96.6(2) . 3_775
O10 Ho2 Ho1 170.5(2) . 3_775
O5 Ho2 Ho1 105.1(2) 3_775 3_775
O13 Ho2 Ho1 45.619(13) . 3_775
Ho1 Ho2 Ho1 91.66(2) . 3_775
O2 Ho2 Ho2 98.2(3) . 3_775
O11 Ho2 Ho2 103.3(2) 2_575 3_775
O6 Ho2 Ho2 98.8(2) 3_775 3_775
O9 Ho2 Ho2 39.3(2) 3_775 3_775
O9 Ho2 Ho2 39.3(2) . 3_775
O10 Ho2 Ho2 114.4(2) . 3_775
O5 Ho2 Ho2 164.4(2) 3_775 3_775
O13 Ho2 Ho2 43.14(18) . 3_775
Ho1 Ho2 Ho2 59.982(16) . 3_775
Ho1 Ho2 Ho2 59.297(16) 3_775 3_775
C1 O1 C2 109(2) . .
C7 O2 Ho2 126.5(8) . .
C7 O2 Ho1 127.9(7) . .
Ho2 O2 Ho1 102.2(4) . .
C9 O3 Ho1 122.8(9) . .
C9 O4 C10 119.2(16) . .
C12 O5 C11 115.5(11) . .
C12 O5 Ho2 119.0(9) . 3_775
C11 O5 Ho2 125.4(8) . 3_775
C17 O6 Ho2 124.8(8) . 3_775
C17 O6 Ho1 134.0(8) . .
Ho2 O6 Ho1 100.7(3) 3_775 .
C19 O7 Ho1 119.9(10) . .
C19 O8 C20 114.7(14) . .
Ho2 O9 Ho2 101.4(3) 3_775 .
Ho2 O9 Ho1 99.9(3) 3_775 .
Ho2 O9 Ho1 98.9(4) . .
C21 O10 Ho2 133.4(9) . .
C21 O11 Ho2 137.5(8) . 4_755
C23 O12 Ho1 100.9(9) . .
C23 O13 Ho2 133.14(18) . 3_775
C23 O13 Ho2 133.14(18) . .
Ho2 O13 Ho2 93.7(4) 3_775 .
C23 O13 Ho1 89.5(2) . 3_775
Ho2 O13 Ho1 89.93(16) 3_775 3_775
Ho2 O13 Ho1 90.74(16) . 3_775
C23 O13 Ho1 89.5(2) . .
Ho2 O13 Ho1 90.73(16) 3_775 .
Ho2 O13 Ho1 89.93(16) . .
Ho1 O13 Ho1 179.0(5) 3_775 .
C8 N1 N2 116.5(14) . .
C8 N1 Ho1 130.6(12) . .
N2 N1 Ho1 112.8(9) . .
C9 N2 N1 116.2(12) . .
C9 N2 H2 121.9 . .
N1 N2 H2 121.9 . .
C18 N3 N4 114.8(12) . .
C18 N3 Ho1 129.9(9) . .
N4 N3 Ho1 115.3(9) . .
C19 N4 N3 112.6(15) . .
C19 N4 H4 123.7 . .
N3 N4 H4 123.7 . .
O1 C1 H1A 109.5 . .
O1 C1 H1B 109.5 . .
H1A C1 H1B 109.5 . .
O1 C1 H1C 109.5 . .
H1A C1 H1C 109.5 . .
H1B C1 H1C 109.5 . .
O1 C2 C3 125.3(9) . .
O1 C2 C7 114.6(9) . .
C3 C2 C7 120.0 . .
C2 C3 C4 120.0 . .
C2 C3 H3 120.0 . .
C4 C3 H3 120.0 . .
C5 C4 C3 120.0 . .
C5 C4 H4A 120.0 . .
C3 C4 H4A 120.0 . .
C6 C5 C4 120.0 . .
C6 C5 H5 120.0 . .
C4 C5 H5 120.0 . .
C5 C6 C7 120.0 . .
C5 C6 C8 117.5(9) . .
C7 C6 C8 122.3(10) . .
O2 C7 C6 121.7(8) . .
O2 C7 C2 118.1(8) . .
C6 C7 C2 120.0 . .
N1 C8 C6 124.5(16) . .
N1 C8 H8 117.7 . .
C6 C8 H8 117.7 . .
O3 C9 N2 124.4(14) . .
O3 C9 O4 125.4(16) . .
N2 C9 O4 110.0(14) . .
O4 C10 H10A 109.5 . .
O4 C10 H10B 109.5 . .
H10A C10 H10B 109.5 . .
O4 C10 H10C 109.5 . .
H10A C10 H10C 109.5 . .
H10B C10 H10C 109.5 . .
O5 C11 H11A 109.5 . .
O5 C11 H11B 109.5 . .
H11A C11 H11B 109.5 . .
O5 C11 H11C 109.5 . .
H11A C11 H11C 109.5 . .
H11B C11 H11C 109.5 . .
C13 C12 O5 123.9(14) . .
C13 C12 C17 122.1(15) . .
O5 C12 C17 114.0(14) . .
C12 C13 C14 120.0(14) . .
C12 C13 H13 120.0 . .
C14 C13 H13 120.0 . .
C13 C14 C15 118.6(13) . .
C13 C14 H14 120.7 . .
C15 C14 H14 120.7 . .
C16 C15 C14 120.9(15) . .
C16 C15 H15 119.5 . .
C14 C15 H15 119.5 . .
C15 C16 C17 121.6(15) . .
C15 C16 C18 116.1(13) . .
C17 C16 C18 122.1(13) . .
O6 C17 C16 127.0(13) . .
O6 C17 C12 116.4(13) . .
C16 C17 C12 116.5(13) . .
N3 C18 C16 128.5(12) . .
N3 C18 H18 115.8 . .
C16 C18 H18 115.8 . .
O7 C19 N4 126.1(15) . .
O7 C19 O8 121.7(14) . .
N4 C19 O8 112.1(17) . .
O8 C20 H20A 109.5 . .
O8 C20 H20B 109.5 . .
H20A C20 H20B 109.5 . .
O8 C20 H20C 109.5 . .
H20A C20 H20C 109.5 . .
H20B C20 H20C 109.5 . .
O10 C21 O11 122.6(12) . .
O10 C21 C22 121.6(14) . .
O11 C21 C22 115.7(12) . .
C21 C22 H22A 109.5 . .
C21 C22 H22B 109.5 . .
H22A C22 H22B 109.5 . .
C21 C22 H22C 109.5 . .
H22A C22 H22C 109.5 . .
H22B C22 H22C 109.5 . .
O12 C23 O12 128.0(17) . 3_775
O12 C23 O13 116.0(9) . .
O12 C23 O13 116.0(9) 3_775 .
O12 C23 Ho1 177.3(9) . 3_775
O12 C23 Ho1 53.7(6) 3_775 3_775
O13 C23 Ho1 62.3(3) . 3_775
O12 C23 Ho1 53.7(6) . .
O12 C23 Ho1 177.3(9) 3_775 .
O13 C23 Ho1 62.3(3) . .
Ho1 C23 Ho1 124.6(7) 3_775 .

loop_
_geom_bond_atom_site_label_1
_geom_bond_atom_site_label_2
_geom_bond_distance
_geom_bond_site_symmetry_2
Ho1 O2 2.317(10) .
Ho1 O6 2.355(9) .
Ho1 O7 2.363(10) .
Ho1 O9 2.374(9) .
Ho1 O12 2.397(10) .
Ho1 O3 2.422(9) .
Ho1 N3 2.500(11) .
Ho1 O13 2.5860(6) .
Ho1 N1 2.629(11) .
Ho1 C23 2.920(9) .
Ho1 Ho2 3.5926(8) .
Ho1 Ho2 3.6179(8) 3_775
Ho2 O2 2.300(10) .
Ho2 O11 2.303(9) 2_575
Ho2 O6 2.344(9) 3_775
Ho2 O9 2.353(9) 3_775
Ho2 O9 2.356(10) .
Ho2 O10 2.373(10) .
Ho2 O5 2.457(10) 3_775
Ho2 O13 2.497(7) .
Ho2 Ho1 3.6179(8) 3_775
Ho2 Ho2 3.6445(11) 3_775
O1 C1 1.37(2) .
O1 C2 1.39(2) .
O2 C7 1.375(12) .
O3 C9 1.240(19) .
O4 C9 1.37(2) .
O4 C10 1.38(3) .
O5 C12 1.413(19) .
O5 C11 1.462(18) .
O5 Ho2 2.457(10) 3_775
O6 C17 1.343(16) .
O6 Ho2 2.344(9) 3_775
O7 C19 1.22(2) .
O8 C19 1.339(19) .
O8 C20 1.46(2) .
O9 Ho2 2.353(9) 3_775
O10 C21 1.254(17) .
O11 C21 1.282(18) .
O11 Ho2 2.303(9) 4_755
O12 C23 1.276(14) .
O13 C23 1.38(2) .
O13 Ho2 2.497(7) 3_775
O13 Ho1 2.5860(6) 3_775
N1 C8 1.27(2) .
N1 N2 1.41(2) .
N2 C9 1.32(2) .
N2 H2 0.8600 .
N3 C18 1.287(19) .
N3 N4 1.393(18) .
N4 C19 1.32(2) .
N4 H4 0.8600 .
C1 H1A 0.9600 .
C1 H1B 0.9600 .
C1 H1C 0.9600 .
C2 C3 1.3900 .
C2 C7 1.3900 .
C3 C4 1.3900 .
C3 H3 0.9300 .
C4 C5 1.3900 .
C4 H4A 0.9300 .
C5 C6 1.3900 .
C5 H5 0.9300 .
C6 C7 1.3900 .
C6 C8 1.46(2) .
C8 H8 0.9300 .
C10 H10A 0.9600 .
C10 H10B 0.9600 .
C10 H10C 0.9600 .
C11 H11A 0.9600 .
C11 H11B 0.9600 .
C11 H11C 0.9600 .
C12 C13 1.34(2) .
C12 C17 1.43(2) .
C13 C14 1.40(2) .
C13 H13 0.9300 .
C14 C15 1.40(2) .
C14 H14 0.9300 .
C15 C16 1.34(2) .
C15 H15 0.9300 .
C16 C17 1.40(2) .
C16 C18 1.47(2) .
C18 H18 0.9300 .
C20 H20A 0.9600 .
C20 H20B 0.9600 .
C20 H20C 0.9600 .
C21 C22 1.517(17) .
C22 H22A 0.9600 .
C22 H22B 0.9600 .
C22 H22C 0.9600 .
C23 O12 1.277(14) 3_775
C23 Ho1 2.920(9) 3_775
